data_4349601
loop_
_publ_author_name
'Donsbach, C.'
'Dehnen, S.'

_publ_section_title
;
 Syntheses and properties of selenido mercurates with
 [HgSe2]2&#x2212;anions in diverse chemical environments
;
_journal_issue 2
_journal_name_full 'Inorganic Chemistry Frontiers'
_journal_page_first 336
_journal_paper_doi 10.1039/C6QI00481D
_journal_volume 4
_journal_year 2017
_chemical_formula_moiety '0.25(C16 H76 Cs76 Hg28 N16 Se76)'
_chemical_formula_sum 'C4 H19 Cs19 Hg7 N4 Se19'
_chemical_formula_weight 5552.89
_space_group_crystal_system orthorhombic
_space_group_IT_number 63
_space_group_name_Hall '-C 2c 2'
_space_group_name_H-M_alt 'C m c m'
_atom_sites_solution_hydrogens geom
_atom_sites_solution_primary dual
_audit_creation_date 2016-10-12
_audit_creation_method
;
Olex2 1.2
(compiled 2016.09.09 svn.r3337 for OlexSys, GUI svn.r5227)
;
_audit_update_record
;
2016-11-02 deposited with the CCDC.
2016-12-07 downloaded from the CCDC.
;
_cell_angle_alpha 90
_cell_angle_beta 90
_cell_angle_gamma 90
_cell_formula_units_Z 4
_cell_length_a 22.7375(9)
_cell_length_b 17.1603(6)
_cell_length_c 19.7854(5)
_cell_measurement_reflns_used 10607
_cell_measurement_temperature 100
_cell_measurement_theta_max 27.245
_cell_measurement_theta_min 1.485
_cell_volume 7719.9(5)
_computing_molecular_graphics 'Olex2 (Dolomanov et al., 2009)'
_computing_publication_material 'Olex2 (Dolomanov et al., 2009)'
_computing_structure_refinement 'ShelXL (Sheldrick, 2015)'
_computing_structure_solution 'ShelXT (Sheldrick, 2015)'
_diffrn_ambient_temperature 100
_diffrn_measured_fraction_theta_full 0.999
_diffrn_measured_fraction_theta_max 0.995
_diffrn_measurement_device_type 'STOE IPDS-2'
_diffrn_measurement_method '\w scans'
_diffrn_radiation_type MoK\a
_diffrn_radiation_wavelength 0.71073
_diffrn_reflns_av_R_equivalents 0.0562
_diffrn_reflns_av_unetI/netI 0.0550
_diffrn_reflns_Laue_measured_fraction_full 0.999
_diffrn_reflns_Laue_measured_fraction_max 0.995
_diffrn_reflns_limit_h_max 29
_diffrn_reflns_limit_h_min -25
_diffrn_reflns_limit_k_max 22
_diffrn_reflns_limit_k_min -19
_diffrn_reflns_limit_l_max 25
_diffrn_reflns_limit_l_min -21
_diffrn_reflns_number 14727
_diffrn_reflns_point_group_measured_fraction_full 0.999
_diffrn_reflns_point_group_measured_fraction_max 0.995
_diffrn_reflns_theta_full 25.242
_diffrn_reflns_theta_max 27.144
_diffrn_reflns_theta_min 1.487
_diffrn_standards_number 0
_exptl_absorpt_coefficient_mu 31.671
_exptl_absorpt_correction_T_max 0.1449
_exptl_absorpt_correction_T_min 0.0929
_exptl_absorpt_correction_type numerical
_exptl_absorpt_process_details 'STOE X-Area'
_exptl_crystal_colour yellow
_exptl_crystal_colour_primary yellow
_exptl_crystal_density_diffrn 4.778
_exptl_crystal_description block
_exptl_crystal_F_000 9288
_exptl_crystal_size_max 0.1
_exptl_crystal_size_mid 0.09
_exptl_crystal_size_min 0.08
_refine_diff_density_max 3.485
_refine_diff_density_min -3.293
_refine_diff_density_rms 0.393
_refine_ls_extinction_method none
_refine_ls_goodness_of_fit_ref 0.901
_refine_ls_hydrogen_treatment constr
_refine_ls_matrix_type full
_refine_ls_number_parameters 158
_refine_ls_number_reflns 4504
_refine_ls_number_restraints 0
_refine_ls_restrained_S_all 0.901
_refine_ls_R_factor_all 0.0648
_refine_ls_R_factor_gt 0.0418
_refine_ls_shift/su_max 0.001
_refine_ls_shift/su_mean 0.000
_refine_ls_structure_factor_coef Fsqd
_refine_ls_weighting_details 'w=1/[\s^2^(Fo^2^)+(0.0627P)^2^] where P=(Fo^2^+2Fc^2^)/3'
_refine_ls_weighting_scheme calc
_refine_ls_wR_factor_gt 0.0961
_refine_ls_wR_factor_ref 0.1023
_reflns_Friedel_coverage 0.000
_reflns_number_gt 3129
_reflns_number_total 4504
_reflns_threshold_expression 'I > 2\s(I)'
_cod_data_source_file c6qi00481d1.cif
_cod_data_source_block compound4
_cod_database_code 4349601
_shelx_space_group_comment
;
The symmetry employed for this shelxl refinement is uniquely defined
by the following loop, which should always be used as a source of
symmetry information in preference to the above space-group names.
They are only intended as comments.
;
_olex2_refinement_description
;
1. Fixed Uiso
 At 1.2 times of:
  All C(H,H) groups, All N(H,H,H) groups
2. Others
 Fixed Sof: C2(0.5) H2A(0.5) H2B(0.5) N2(0.5) H2C(0.45833) H2D(0.45833)
 H2E(0.45833) N1(0.5) H1A(0.45833) H1B(0.45833) H1C(0.45833) C1(0.5) H1D(0.5)
 H1E(0.5)
3.a Secondary CH2 refined with riding coordinates:
 C2(H2A,H2B), C1(H1D,H1E)
3.b Idealised Me refined as rotating group:
 N2(H2C,H2D,H2E), N1(H1A,H1B,H1C)
;
_shelx_shelxl_version_number 2014/7
_olex2_submission_special_instructions 'No special instructions were received'

loop_
_space_group_symop_operation_xyz
'x, y, z'
'-x, -y, z+1/2'
'-x, y, -z+1/2'
'x, -y, -z'
'x+1/2, y+1/2, z'
'-x+1/2, -y+1/2, z+1/2'
'-x+1/2, y+1/2, -z+1/2'
'x+1/2, -y+1/2, -z'
'-x, -y, -z'
'x, y, -z-1/2'
'x, -y, z-1/2'
'-x, y, z'
'-x+1/2, -y+1/2, -z'
'x+1/2, y+1/2, -z-1/2'
'x+1/2, -y+1/2, z-1/2'
'-x+1/2, y+1/2, z'

loop_
_atom_site_label
_atom_site_type_symbol
_atom_site_fract_x
_atom_site_fract_y
_atom_site_fract_z
_atom_site_U_iso_or_equiv
_atom_site_adp_type
_atom_site_occupancy
_atom_site_site_symmetry_order
_atom_site_calc_flag
_atom_site_refinement_flags_posn
_atom_site_refinement_flags_adp
_atom_site_refinement_flags_occupancy
_atom_site_disorder_assembly
_atom_site_disorder_group
Hg1 Hg 0.5000 0.57048(6) 0.7500 0.0287(2) Uani 1 4 d S T P . .
Hg3 Hg 0.22736(2) 0.39374(3) 0.57857(3) 0.02858(13) Uani 1 1 d . . . . .
Hg2 Hg 0.5000 0.26429(4) 0.55849(4) 0.03208(18) Uani 1 2 d S T P . .
Cs3 Cs 0.5000 0.23386(6) 0.35011(6) 0.0299(3) Uani 1 2 d S T P . .
Cs4 Cs 0.5000 0.0000 0.5000 0.0304(3) Uani 1 4 d S T P . .
Cs6 Cs 0.34142(4) 0.31127(4) 0.43740(5) 0.03105(19) Uani 1 1 d . . . . .
Cs5 Cs 0.40521(5) 0.26033(7) 0.7500 0.0295(2) Uani 1 2 d S T P . .
Cs1 Cs 0.69093(5) 0.80494(7) 0.7500 0.0308(3) Uani 1 2 d S T P . .
Cs2 Cs 0.59762(4) 0.46714(5) 0.88468(5) 0.0375(2) Uani 1 1 d . . . . .
Cs7 Cs 0.35216(4) 0.10126(5) 0.58343(5) 0.0407(2) Uani 1 1 d . . . . .
Se2 Se 0.5000 0.41962(14) 0.7500 0.0287(5) Uani 1 4 d S T P . .
Se5 Se 0.27868(8) 0.5000 0.5000 0.0300(4) Uani 1 2 d S T P . .
Se6 Se 0.30214(6) 0.29369(7) 0.61544(7) 0.0298(3) Uani 1 1 d . . . . .
Se1 Se 0.59909(9) 0.64122(11) 0.7500 0.0322(4) Uani 1 2 d S T P . .
Se4 Se 0.5000 0.15167(10) 0.63206(10) 0.0299(4) Uani 1 2 d S T P . .
Se7 Se 0.11718(6) 0.39709(8) 0.60005(8) 0.0315(3) Uani 1 1 d . . . . .
Se3 Se 0.5000 0.37678(11) 0.48471(11) 0.0327(4) Uani 1 2 d S T P . .
Se8 Se 0.44214(12) 0.00967(13) 0.7500 0.0478(6) Uani 1 2 d S T P . .
C2 C 0.2488(13) 0.0154(17) 0.7253(16) 0.040(8) Uani 0.5 1 d . . . A -1
H2A H 0.2858 -0.0074 0.7077 0.048 Uiso 0.5 1 calc R . . A -1
H2B H 0.2218 -0.0279 0.7368 0.048 Uiso 0.5 1 calc R . . A -1
N2 N 0.2225(13) 0.0627(14) 0.6740(14) 0.043(6) Uani 0.5 1 d . . . A -1
H2C H 0.2256 0.0382 0.6333 0.052 Uiso 0.4583 1 calc GR . . A -1
H2D H 0.2414 0.1094 0.6721 0.052 Uiso 0.4583 1 calc GR . . A -1
H2E H 0.1839 0.0705 0.6839 0.052 Uiso 0.4583 1 calc GR . . A -1
N1 N 0.2984(11) 0.1314(12) 0.7685(12) 0.036(7) Uani 0.5 1 d . . . A -1
H1A H 0.2830 0.1544 0.7310 0.043 Uiso 0.4583 1 calc GR . . A -1
H1B H 0.3359 0.1161 0.7599 0.043 Uiso 0.4583 1 calc GR . . A -1
H1C H 0.2983 0.1660 0.8033 0.043 Uiso 0.4583 1 calc GR . . A -1
C1 C 0.2617(14) 0.0613(18) 0.7871(17) 0.037(7) Uani 0.5 1 d . . . A -1
H1D H 0.2833 0.0286 0.8200 0.044 Uiso 0.5 1 calc R . . A -1
H1E H 0.2245 0.0784 0.8084 0.044 Uiso 0.5 1 calc R . . A -1

loop_
_atom_site_aniso_label
_atom_site_aniso_U_11
_atom_site_aniso_U_22
_atom_site_aniso_U_33
_atom_site_aniso_U_23
_atom_site_aniso_U_13
_atom_site_aniso_U_12
Hg1 0.0308(5) 0.0228(4) 0.0325(5) 0.000 0.000 0.000
Hg3 0.0263(2) 0.0251(2) 0.0344(3) 0.0036(2) -0.0008(2) 0.00077(18)
Hg2 0.0400(4) 0.0246(3) 0.0316(4) 0.0012(3) 0.000 0.000
Cs3 0.0295(6) 0.0262(5) 0.0339(6) 0.0022(5) 0.000 0.000
Cs4 0.0324(8) 0.0261(7) 0.0326(9) -0.0025(6) 0.000 0.000
Cs6 0.0331(4) 0.0233(4) 0.0368(5) -0.0001(3) 0.0000(4) -0.0012(3)
Cs5 0.0260(5) 0.0317(5) 0.0307(6) 0.000 0.000 0.0008(4)
Cs1 0.0335(6) 0.0287(5) 0.0303(6) 0.000 0.000 -0.0017(5)
Cs2 0.0377(4) 0.0295(4) 0.0452(5) -0.0040(4) -0.0126(4) 0.0019(3)
Cs7 0.0445(5) 0.0239(4) 0.0536(6) -0.0057(4) -0.0103(5) 0.0007(3)
Se2 0.0327(13) 0.0220(11) 0.0312(14) 0.000 0.000 0.000
Se5 0.0265(9) 0.0277(9) 0.0357(11) 0.0074(7) 0.000 0.000
Se6 0.0309(7) 0.0244(6) 0.0341(7) 0.0043(5) -0.0015(6) 0.0030(5)
Se1 0.0293(9) 0.0273(9) 0.0398(11) 0.000 0.000 -0.0015(7)
Se4 0.0358(10) 0.0227(8) 0.0312(10) -0.0010(7) 0.000 0.000
Se7 0.0256(6) 0.0261(6) 0.0427(8) 0.0063(6) -0.0002(6) 0.0000(5)
Se3 0.0387(10) 0.0245(9) 0.0350(11) 0.0029(7) 0.000 0.000
Se8 0.0568(14) 0.0385(11) 0.0480(14) 0.000 0.000 -0.0026(10)
C2 0.036(14) 0.019(12) 0.07(2) -0.017(12) -0.014(13) -0.005(11)
N2 0.065(18) 0.025(12) 0.039(15) 0.011(10) -0.003(14) -0.014(11)
N1 0.047(13) 0.019(9) 0.04(2) -0.004(8) -0.002(11) -0.014(9)
C1 0.040(17) 0.022(15) 0.049(18) 0.007(12) 0.012(15) -0.005(12)

loop_
_atom_type_symbol
_atom_type_description
_atom_type_scat_dispersion_real
_atom_type_scat_dispersion_imag
_atom_type_scat_source
C C 0.0033 0.0016 'International Tables Vol C Tables 4.2.6.8 and 6.1.1.4'
H H 0.0000 0.0000 'International Tables Vol C Tables 4.2.6.8 and 6.1.1.4'
Cs Cs -0.3680 2.1192 'International Tables Vol C Tables 4.2.6.8 and 6.1.1.4'
Hg Hg -2.3894 9.2266 'International Tables Vol C Tables 4.2.6.8 and 6.1.1.4'
N N 0.0061 0.0033 'International Tables Vol C Tables 4.2.6.8 and 6.1.1.4'
Se Se -0.0929 2.2259 'International Tables Vol C Tables 4.2.6.8 and 6.1.1.4'

loop_
_geom_angle_atom_site_label_1
_geom_angle_atom_site_label_2
_geom_angle_atom_site_label_3
_geom_angle
_geom_angle_site_symmetry_1
_geom_angle_site_symmetry_3
Cs3 Hg1 Cs3 61.07(4) 2_665 9_666
Cs2 Hg1 Cs3 92.55(2) 10_557 9_666
Cs2 Hg1 Cs3 137.71(2) 3_656 2_665
Cs2 Hg1 Cs3 92.55(2) 3_656 9_666
Cs2 Hg1 Cs3 137.71(2) . 9_666
Cs2 Hg1 Cs3 137.71(2) 10_557 2_665
Cs2 Hg1 Cs3 137.71(2) 12_655 9_666
Cs2 Hg1 Cs3 92.55(2) 12_655 2_665
Cs2 Hg1 Cs3 92.55(2) . 2_665
Cs2 Hg1 Cs2 125.84(4) 10_557 12_655
Cs2 Hg1 Cs2 86.33(3) 3_656 12_655
Cs2 Hg1 Cs2 86.33(3) . 10_557
Cs2 Hg1 Cs2 125.84(4) 3_656 .
Cs2 Hg1 Cs2 69.48(3) 3_656 10_557
Cs2 Hg1 Cs2 69.48(3) . 12_655
Se2 Hg1 Cs3 149.464(19) . 9_666
Se2 Hg1 Cs3 149.464(19) . 2_665
Se2 Hg1 Cs2 62.919(18) . 12_655
Se2 Hg1 Cs2 62.919(18) . .
Se2 Hg1 Cs2 62.919(18) . 10_557
Se2 Hg1 Cs2 62.919(18) . 3_656
Se1 Hg1 Cs3 65.89(4) 3_656 2_665
Se1 Hg1 Cs3 65.89(4) 3_656 9_666
Se1 Hg1 Cs3 65.89(4) . 2_665
Se1 Hg1 Cs3 65.89(4) . 9_666
Se1 Hg1 Cs2 135.857(17) . 3_656
Se1 Hg1 Cs2 73.40(3) . 10_557
Se1 Hg1 Cs2 73.40(3) . .
Se1 Hg1 Cs2 73.40(3) 3_656 12_655
Se1 Hg1 Cs2 135.857(17) 3_656 10_557
Se1 Hg1 Cs2 135.857(17) . 12_655
Se1 Hg1 Cs2 73.40(3) 3_656 3_656
Se1 Hg1 Cs2 135.858(17) 3_656 .
Se1 Hg1 Se2 118.31(5) 3_656 .
Se1 Hg1 Se2 118.31(5) . .
Se1 Hg1 Se1 123.37(9) . 3_656
Cs6 Hg3 Cs6 83.40(2) 13_556 .
Cs6 Hg3 Cs2 131.69(2) 13_556 3_656
Cs6 Hg3 Cs2 67.81(2) . 3_656
Cs6 Hg3 Cs7 129.09(2) 13_556 16
Cs1 Hg3 Cs6 67.69(2) 5_445 13_556
Cs1 Hg3 Cs6 127.67(2) 5_445 .
Cs1 Hg3 Cs2 99.81(2) 5_445 3_656
Cs1 Hg3 Cs7 103.70(3) 5_445 16
Cs7 Hg3 Cs6 75.59(2) 13_556 13_556
Cs7 Hg3 Cs6 73.93(2) 13_556 .
Cs7 Hg3 Cs6 127.99(2) 16 .
Cs7 Hg3 Cs1 132.67(3) 13_556 5_445
Cs7 Hg3 Cs2 127.15(2) 13_556 3_656
Cs7 Hg3 Cs2 98.97(2) 16 3_656
Cs7 Hg3 Cs7 77.17(3) 13_556 16
Se5 Hg3 Cs6 138.82(2) . 13_556
Se5 Hg3 Cs6 63.78(2) . .
Se5 Hg3 Cs1 152.65(3) . 5_445
Se5 Hg3 Cs2 59.04(4) . 3_656
Se5 Hg3 Cs7 72.01(3) . 13_556
Se5 Hg3 Cs7 66.57(3) . 16
Se6 Hg3 Cs6 71.15(3) . 13_556
Se6 Hg3 Cs6 62.10(4) . .
Se6 Hg3 Cs1 67.48(4) . 5_445
Se6 Hg3 Cs2 61.31(3) . 3_656
Se6 Hg3 Cs7 154.73(4) . 16
Se6 Hg3 Cs7 126.75(4) . 13_556
Se6 Hg3 Se5 109.82(5) . .
Se6 Hg3 Se7 129.12(5) . .
Se7 Hg3 Cs6 68.60(3) . 13_556
Se7 Hg3 Cs6 138.71(4) . .
Se7 Hg3 Cs1 69.26(4) . 5_445
Se7 Hg3 Cs2 152.92(4) . 3_656
Se7 Hg3 Cs7 61.95(3) . 16
Se7 Hg3 Cs7 70.18(4) . 13_556
Se7 Hg3 Se5 120.90(5) . .
Cs3 Hg2 Cs6 58.885(15) . .
Cs3 Hg2 Cs6 58.885(15) . 12_655
Cs3 Hg2 Cs5 149.347(16) . .
Cs3 Hg2 Cs5 149.347(16) . 3_656
Cs3 Hg2 Cs2 111.28(2) . 10_557
Cs3 Hg2 Cs2 111.28(2) . 3_656
Cs3 Hg2 Cs7 91.80(2) . 12_655
Cs3 Hg2 Cs7 91.80(2) . .
Cs6 Hg2 Cs6 109.93(3) 12_655 .
Cs5 Hg2 Cs6 151.70(2) 3_656 .
Cs5 Hg2 Cs6 94.067(19) . .
Cs5 Hg2 Cs6 151.70(2) . 12_655
Cs5 Hg2 Cs6 94.068(19) 3_656 12_655
Cs5 Hg2 Cs5 59.26(3) 3_656 .
Cs5 Hg2 Cs7 105.68(3) . 12_655
Cs5 Hg2 Cs7 60.99(2) 3_656 12_655
Cs5 Hg2 Cs7 105.68(3) 3_656 .
Cs5 Hg2 Cs7 60.99(2) . .
Cs2 Hg2 Cs6 64.486(17) 3_656 .
Cs2 Hg2 Cs6 114.76(2) 10_557 .
Cs2 Hg2 Cs6 114.76(2) 3_656 12_655
Cs2 Hg2 Cs6 64.485(17) 10_557 12_655
Cs2 Hg2 Cs5 92.34(2) 3_656 3_656
Cs2 Hg2 Cs5 61.82(2) 10_557 3_656
Cs2 Hg2 Cs5 92.34(2) 10_557 .
Cs2 Hg2 Cs5 61.82(2) 3_656 .
Cs2 Hg2 Cs2 62.50(3) 10_557 3_656
Cs2 Hg2 Cs7 95.247(18) 10_557 12_655
Cs2 Hg2 Cs7 95.247(18) 3_656 .
Cs2 Hg2 Cs7 152.12(3) 10_557 .
Cs2 Hg2 Cs7 152.12(3) 3_656 12_655
Cs7 Hg2 Cs6 143.39(3) 12_655 .
Cs7 Hg2 Cs6 63.383(17) . .
Cs7 Hg2 Cs6 143.40(3) . 12_655
Cs7 Hg2 Cs6 63.383(17) 12_655 12_655
Cs7 Hg2 Cs7 99.60(3) . 12_655
Se4 Hg2 Cs3 119.77(5) . .
Se4 Hg2 Cs6 118.27(2) . 12_655
Se4 Hg2 Cs6 118.27(2) . .
Se4 Hg2 Cs5 57.64(4) . .
Se4 Hg2 Cs5 57.64(4) . 3_656
Se4 Hg2 Cs2 119.46(4) . 10_557
Se4 Hg2 Cs2 119.46(4) . 3_656
Se4 Hg2 Cs7 54.89(2) . .
Se4 Hg2 Cs7 54.89(2) . 12_655
Se4 Hg2 Se3 179.89(8) . .
Se3 Hg2 Cs3 60.12(5) . .
Se3 Hg2 Cs6 61.69(2) . .
Se3 Hg2 Cs6 61.69(2) . 12_655
Se3 Hg2 Cs5 122.46(5) . 3_656
Se3 Hg2 Cs5 122.46(5) . .
Se3 Hg2 Cs2 60.63(4) . 10_557
Se3 Hg2 Cs2 60.63(4) . 3_656
Se3 Hg2 Cs7 125.07(3) . .
Se3 Hg2 Cs7 125.07(3) . 12_655
Hg1 Cs3 Hg2 113.32(3) 9_666 .
Hg1 Cs3 Cs3 59.465(19) 9_666 10_556
Hg1 Cs3 Cs6 86.37(2) 9_666 12_655
Hg1 Cs3 Cs6 86.37(2) 9_666 .
Hg1 Cs3 Cs1 84.84(2) 9_666 11_565
Hg1 Cs3 Cs1 84.84(2) 9_666 9_666
Hg2 Cs3 Cs6 63.49(2) . 12_655
Hg2 Cs3 Cs6 63.49(2) . .
Hg2 Cs3 Cs1 115.163(15) . 11_565
Hg2 Cs3 Cs1 115.163(15) . 9_666
Cs3 Cs3 Hg2 172.782(18) 10_556 .
Cs3 Cs3 Cs6 114.20(2) 10_556 12_655
Cs3 Cs3 Cs6 114.20(2) 10_556 .
Cs3 Cs3 Cs1 65.727(15) 10_556 11_565
Cs3 Cs3 Cs1 65.727(15) 10_556 9_666
Cs6 Cs3 Cs6 117.71(4) 12_655 .
Cs6 Cs3 Cs1 56.007(15) 12_655 11_565
Cs6 Cs3 Cs1 169.51(3) . 11_565
Cs6 Cs3 Cs1 56.006(15) . 9_666
Cs6 Cs3 Cs1 169.51(3) 12_655 9_666
Cs1 Cs3 Cs1 128.60(3) 9_666 11_565
Se1 Cs3 Hg1 39.31(3) 9_666 9_666
Se1 Cs3 Hg1 39.31(3) 11_565 9_666
Se1 Cs3 Hg2 117.38(3) 11_565 .
Se1 Cs3 Hg2 117.38(3) 9_666 .
Se1 Cs3 Cs3 57.51(2) 11_565 10_556
Se1 Cs3 Cs3 57.51(2) 9_666 10_556
Se1 Cs3 Cs6 60.91(2) 9_666 .
Se1 Cs3 Cs6 60.91(2) 11_565 12_655
Se1 Cs3 Cs6 124.05(4) 9_666 12_655
Se1 Cs3 Cs6 124.05(4) 11_565 .
Se1 Cs3 Cs1 114.21(4) 9_666 11_565
Se1 Cs3 Cs1 46.28(3) 11_565 11_565
Se1 Cs3 Cs1 46.28(3) 9_666 9_666
Se1 Cs3 Cs1 114.21(4) 11_565 9_666
Se1 Cs3 Se1 75.33(6) 11_565 9_666
Se7 Cs3 Hg1 132.27(3) 8_556 9_666
Se7 Cs3 Hg1 132.27(3) 13_556 9_666
Se7 Cs3 Hg2 78.92(3) 8_556 .
Se7 Cs3 Hg2 78.92(3) 13_556 .
Se7 Cs3 Cs3 105.80(3) 13_556 10_556
Se7 Cs3 Cs3 105.80(3) 8_556 10_556
Se7 Cs3 Cs6 56.94(3) 13_556 .
Se7 Cs3 Cs6 56.94(3) 8_556 12_655
Se7 Cs3 Cs6 135.52(4) 8_556 .
Se7 Cs3 Cs6 135.52(4) 13_556 12_655
Se7 Cs3 Cs1 50.46(3) 13_556 9_666
Se7 Cs3 Cs1 133.55(4) 8_556 9_666
Se7 Cs3 Cs1 133.55(4) 13_556 11_565
Se7 Cs3 Cs1 50.46(3) 8_556 11_565
Se7 Cs3 Se1 163.02(5) 13_556 11_565
Se7 Cs3 Se1 163.02(5) 8_556 9_666
Se7 Cs3 Se1 93.29(4) 8_556 11_565
Se7 Cs3 Se1 93.29(4) 13_556 9_666
Se7 Cs3 Se7 94.71(5) 13_556 8_556
Se3 Cs3 Hg1 77.89(4) . 9_666
Se3 Cs3 Hg2 35.42(3) . .
Se3 Cs3 Cs3 137.36(4) . 10_556
Se3 Cs3 Cs6 58.992(18) . .
Se3 Cs3 Cs6 58.991(18) . 12_655
Se3 Cs3 Cs1 113.328(18) . 9_666
Se3 Cs3 Cs1 113.328(18) . 11_565
Se3 Cs3 Se1 90.07(4) . 11_565
Se3 Cs3 Se1 90.07(4) . 9_666
Se3 Cs3 Se7 102.71(4) . 8_556
Se3 Cs3 Se7 102.71(4) . 13_556
Cs3 Cs4 Cs3 180.00(2) 9_656 .
Cs7 Cs4 Cs3 95.790(16) 4_556 .
Cs7 Cs4 Cs3 95.790(16) 9_656 .
Cs7 Cs4 Cs3 95.790(16) 12_655 9_656
Cs7 Cs4 Cs3 84.210(16) 12_655 .
Cs7 Cs4 Cs3 84.210(16) 9_656 9_656
Cs7 Cs4 Cs3 95.790(16) . 9_656
Cs7 Cs4 Cs3 84.210(16) . .
Cs7 Cs4 Cs3 84.210(16) 4_556 9_656
Cs7 Cs4 Cs7 70.98(3) . 4_556
Cs7 Cs4 Cs7 70.98(3) 12_655 9_656
Cs7 Cs4 Cs7 109.02(3) 4_556 9_656
Cs7 Cs4 Cs7 109.02(3) . 12_655
Cs7 Cs4 Cs7 180.000(16) 4_556 12_655
Cs7 Cs4 Cs7 180.0 . 9_656
Se4 Cs4 Cs3 98.42(3) . 9_656
Se4 Cs4 Cs3 81.58(3) . .
Se4 Cs4 Cs3 81.58(3) 9_656 9_656
Se4 Cs4 Cs3 98.42(3) 9_656 .
Se4 Cs4 Cs7 54.526(13) . .
Se4 Cs4 Cs7 54.528(13) 9_656 9_656
Se4 Cs4 Cs7 125.472(13) . 4_556
Se4 Cs4 Cs7 125.474(13) 9_656 .
Se4 Cs4 Cs7 54.528(13) 9_656 4_556
Se4 Cs4 Cs7 125.472(13) 9_656 12_655
Se4 Cs4 Cs7 54.528(13) . 12_655
Se4 Cs4 Cs7 125.472(13) . 9_656
Se4 Cs4 Se4 180.00(4) 9_656 .
Se4 Cs4 Se7 92.38(3) 9_656 5_545
Se4 Cs4 Se7 92.38(3) 9_656 16_545
Se4 Cs4 Se7 87.62(3) 9_656 13_556
Se4 Cs4 Se7 87.62(3) . 5_545
Se4 Cs4 Se7 87.62(3) . 16_545
Se4 Cs4 Se7 87.62(3) 9_656 8_556
Se4 Cs4 Se7 92.38(3) . 8_556
Se4 Cs4 Se7 92.38(3) . 13_556
Se7 Cs4 Cs3 133.68(2) 13_556 9_656
Se7 Cs4 Cs3 133.68(2) 5_545 .
Se7 Cs4 Cs3 46.32(2) 8_556 .
Se7 Cs4 Cs3 46.32(2) 5_545 9_656
Se7 Cs4 Cs3 133.68(2) 16_545 .
Se7 Cs4 Cs3 46.32(2) 16_545 9_656
Se7 Cs4 Cs3 46.32(2) 13_556 .
Se7 Cs4 Cs3 133.68(2) 8_556 9_656
Se7 Cs4 Cs7 53.86(2) 13_556 4_556
Se7 Cs4 Cs7 126.14(2) 16_545 9_656
Se7 Cs4 Cs7 124.35(3) 16_545 12_655
Se7 Cs4 Cs7 126.14(2) 5_545 4_556
Se7 Cs4 Cs7 55.65(3) 16_545 4_556
Se7 Cs4 Cs7 124.35(3) 13_556 9_656
Se7 Cs4 Cs7 124.35(3) 8_556 4_556
Se7 Cs4 Cs7 124.35(3) 5_545 .
Se7 Cs4 Cs7 53.86(2) 8_556 9_656
Se7 Cs4 Cs7 53.86(2) 16_545 .
Se7 Cs4 Cs7 53.86(2) 5_545 12_655
Se7 Cs4 Cs7 126.14(2) 8_556 .
Se7 Cs4 Cs7 55.65(3) 8_556 12_655
Se7 Cs4 Cs7 126.14(2) 13_556 12_655
Se7 Cs4 Cs7 55.65(3) 5_545 9_656
Se7 Cs4 Cs7 55.65(3) 13_556 .
Se7 Cs4 Se7 89.75(4) 5_545 8_556
Se7 Cs4 Se7 180.0 16_545 8_556
Se7 Cs4 Se7 89.75(4) 13_556 16_545
Se7 Cs4 Se7 90.25(4) 5_545 16_545
Se7 Cs4 Se7 180.00(4) 13_556 5_545
Se7 Cs4 Se7 90.25(4) 13_556 8_556
Hg3 Cs6 Hg3 96.60(2) 13_556 .
Hg3 Cs6 Hg2 102.25(2) . .
Hg3 Cs6 Hg2 102.08(2) 13_556 .
Hg3 Cs6 Cs3 91.48(2) 13_556 .
Hg3 Cs6 Cs3 159.61(3) . .
Hg3 Cs6 Cs1 130.44(3) . 9_666
Hg3 Cs6 Cs1 55.559(19) 13_556 9_666
Hg3 Cs6 Cs2 93.80(2) . 2_664
Hg3 Cs6 Cs2 160.46(3) 13_556 2_664
Hg3 Cs6 Se6 38.09(2) 13_556 13_556
Hg3 Cs6 Se1 104.18(3) 13_556 9_666
Hg3 Cs6 Se3 131.14(3) 13_556 .
Cs3 Cs6 Hg2 57.62(2) . .
Cs3 Cs6 Cs1 69.18(3) . 9_666
Cs1 Cs6 Hg2 121.84(3) 9_666 .
Cs2 Cs6 Hg2 91.76(2) 2_664 .
Cs2 Cs6 Cs3 84.30(2) 2_664 .
Cs2 Cs6 Cs1 105.37(3) 2_664 9_666
Se5 Cs6 Hg3 39.617(19) . .
Se5 Cs6 Hg3 131.27(4) . 13_556
Se5 Cs6 Hg2 106.85(3) . .
Se5 Cs6 Cs3 137.18(4) . .
Se5 Cs6 Cs1 128.62(3) . 9_666
Se5 Cs6 Cs2 54.74(2) . 2_664
Se5 Cs6 Se6 99.80(4) . 13_556
Se5 Cs6 Se1 104.88(3) . 9_666
Se5 Cs6 Se7 168.21(4) . 13_556
Se5 Cs6 Se3 91.35(4) . .
Se6 Cs6 Hg3 84.52(3) . 13_556
Se6 Cs6 Hg3 79.03(3) 13_556 .
Se6 Cs6 Hg3 37.72(2) . .
Se6 Cs6 Hg2 70.11(3) . .
Se6 Cs6 Hg2 138.77(3) 13_556 .
Se6 Cs6 Cs3 125.42(3) . .
Se6 Cs6 Cs3 117.66(3) 13_556 .
Se6 Cs6 Cs1 53.39(3) 13_556 9_666
Se6 Cs6 Cs1 139.23(3) . 9_666
Se6 Cs6 Cs2 113.42(3) . 2_664
Se6 Cs6 Cs2 129.45(3) 13_556 2_664
Se6 Cs6 Se5 70.07(3) . .
Se6 Cs6 Se6 90.91(4) . 13_556
Se6 Cs6 Se1 97.39(4) 13_556 9_666
Se6 Cs6 Se1 171.00(4) . 9_666
Se6 Cs6 Se7 99.93(4) . 13_556
Se6 Cs6 Se3 168.68(4) 13_556 .
Se6 Cs6 Se3 91.06(4) . .
Se1 Cs6 Hg3 140.87(4) 9_666 .
Se1 Cs6 Hg2 105.24(3) 9_666 .
Se1 Cs6 Cs3 53.09(3) 9_666 .
Se1 Cs6 Cs1 49.76(3) 9_666 9_666
Se1 Cs6 Cs2 58.34(3) 9_666 2_664
Se7 Cs6 Hg3 128.63(3) 13_556 .
Se7 Cs6 Hg3 38.87(2) 13_556 13_556
Se7 Cs6 Hg2 74.27(3) 13_556 .
Se7 Cs6 Cs3 53.62(3) 13_556 .
Se7 Cs6 Cs1 55.26(3) 13_556 9_666
Se7 Cs6 Cs2 136.96(3) 13_556 2_664
Se7 Cs6 Se6 73.52(3) 13_556 13_556
Se7 Cs6 Se1 85.83(4) 13_556 9_666
Se7 Cs6 Se3 95.16(4) 13_556 .
Se3 Cs6 Hg3 108.98(4) . .
Se3 Cs6 Hg2 33.20(3) . .
Se3 Cs6 Cs3 52.89(3) . .
Se3 Cs6 Cs1 120.20(4) . 9_666
Se3 Cs6 Cs2 59.33(3) . 2_664
Se3 Cs6 Se1 81.48(4) . 9_666
Hg2 Cs5 Hg2 120.71(3) . 10_557
Hg2 Cs5 Cs2 121.10(3) 10_557 3_656
Hg2 Cs5 Cs2 58.191(18) . 3_656
Hg2 Cs5 Cs2 121.10(3) . 12_655
Hg2 Cs5 Cs2 58.191(18) 10_557 12_655
Hg2 Cs5 Cs7 59.963(17) . .
Hg2 Cs5 Cs7 59.963(17) 10_557 10_557
Hg2 Cs5 Cs7 141.99(3) . 10_557
Hg2 Cs5 Cs7 141.99(3) 10_557 .
Cs5 Cs5 Hg2 60.372(14) 3_656 .
Cs5 Cs5 Hg2 60.372(14) 3_656 10_557
Cs5 Cs5 Cs2 90.831(19) 3_656 12_655
Cs5 Cs5 Cs2 90.831(19) 3_656 3_656
Cs5 Cs5 Cs7 105.74(2) 3_656 10_557
Cs5 Cs5 Cs7 105.74(2) 3_656 .
Cs2 Cs5 Cs2 73.80(3) 12_655 3_656
Cs2 Cs5 Cs7 92.403(18) 12_655 10_557
Cs2 Cs5 Cs7 158.75(3) 3_656 10_557
Cs2 Cs5 Cs7 92.403(18) 3_656 .
Cs2 Cs5 Cs7 158.75(3) 12_655 .
Cs7 Cs5 Cs7 95.68(3) . 10_557
Se2 Cs5 Hg2 71.44(2) . 10_557
Se2 Cs5 Hg2 71.44(2) . .
Se2 Cs5 Cs5 51.74(3) . 3_656
Se2 Cs5 Cs2 51.76(2) . 12_655
Se2 Cs5 Cs2 51.76(2) . 3_656
Se2 Cs5 Cs7 130.55(2) . 10_557
Se2 Cs5 Cs7 130.55(2) . .
Se2 Cs5 Se6 106.19(4) . 10_557
Se2 Cs5 Se6 106.19(4) . .
Se2 Cs5 Se4 92.02(4) . 10_557
Se2 Cs5 Se4 92.02(4) . .
Se6 Cs5 Hg2 71.09(2) . .
Se6 Cs5 Hg2 164.59(4) . 10_557
Se6 Cs5 Hg2 71.09(2) 10_557 10_557
Se6 Cs5 Hg2 164.59(4) 10_557 .
Se6 Cs5 Cs5 130.71(3) . 3_656
Se6 Cs5 Cs5 130.72(3) 10_557 3_656
Se6 Cs5 Cs2 107.94(4) . 12_655
Se6 Cs5 Cs2 107.94(4) 10_557 3_656
Se6 Cs5 Cs2 54.43(3) 10_557 12_655
Se6 Cs5 Cs2 54.43(3) . 3_656
Se6 Cs5 Cs7 51.07(3) 10_557 10_557
Se6 Cs5 Cs7 118.04(4) 10_557 .
Se6 Cs5 Cs7 51.06(3) . .
Se6 Cs5 Cs7 118.04(4) . 10_557
Se6 Cs5 Se6 95.64(5) . 10_557
Se6 Cs5 Se4 158.71(5) . 10_557
Se6 Cs5 Se4 158.71(5) 10_557 .
Se6 Cs5 Se4 89.59(3) 10_557 10_557
Se6 Cs5 Se4 89.59(3) . .
Se4 Cs5 Hg2 33.70(3) . .
Se4 Cs5 Hg2 33.70(3) 10_557 10_557
Se4 Cs5 Hg2 105.62(4) 10_557 .
Se4 Cs5 Hg2 105.62(4) . 10_557
Se4 Cs5 Cs5 54.19(2) 10_557 3_656
Se4 Cs5 Cs5 54.19(2) . 3_656
Se4 Cs5 Cs2 142.53(4) . 12_655
Se4 Cs5 Cs2 142.53(4) 10_557 3_656
Se4 Cs5 Cs2 91.89(3) . 3_656
Se4 Cs5 Cs2 91.89(3) 10_557 12_655
Se4 Cs5 Cs7 108.51(4) 10_557 .
Se4 Cs5 Cs7 108.51(4) . 10_557
Se4 Cs5 Cs7 51.56(2) . .
Se4 Cs5 Cs7 51.56(2) 10_557 10_557
Se4 Cs5 Se4 78.62(6) . 10_557
Hg3 Cs1 Hg3 125.83(3) 14_557 5
Hg3 Cs1 Cs3 128.11(3) 5 2_665
Hg3 Cs1 Cs3 83.41(2) 14_557 2_665
Hg3 Cs1 Cs3 83.41(2) 5 9_666
Hg3 Cs1 Cs3 128.11(3) 14_557 9_666
Hg3 Cs1 Cs6 56.747(14) 14_557 2_665
Hg3 Cs1 Cs6 175.20(4) 14_557 9_666
Hg3 Cs1 Cs6 56.747(14) 5 9_666
Hg3 Cs1 Cs6 175.20(3) 5 2_665
Hg3 Cs1 Cs5 81.22(2) 5 5
Hg3 Cs1 Cs5 81.22(2) 14_557 5
Cs3 Cs1 Cs3 48.55(3) 9_666 2_665
Cs3 Cs1 Cs5 150.31(2) 2_665 5
Cs3 Cs1 Cs5 150.31(2) 9_666 5
Cs6 Cs1 Cs3 54.82(2) 9_666 9_666
Cs6 Cs1 Cs3 54.82(2) 2_665 2_665
Cs6 Cs1 Cs3 97.88(3) 2_665 9_666
Cs6 Cs1 Cs3 97.88(3) 9_666 2_665
Cs6 Cs1 Cs6 120.35(3) 9_666 2_665
Cs6 Cs1 Cs5 95.60(2) 2_665 5
Cs6 Cs1 Cs5 95.60(2) 9_666 5
Se6 Cs1 Hg3 121.07(4) 5 14_557
Se6 Cs1 Hg3 121.07(4) 14_557 5
Se6 Cs1 Hg3 39.36(2) 14_557 14_557
Se6 Cs1 Hg3 39.36(2) 5 5
Se6 Cs1 Cs3 155.52(3) 14_557 9_666
Se6 Cs1 Cs3 108.35(3) 14_557 2_665
Se6 Cs1 Cs3 108.35(3) 5 9_666
Se6 Cs1 Cs3 155.52(3) 5 2_665
Se6 Cs1 Cs6 136.22(4) 14_557 9_666
Se6 Cs1 Cs6 136.22(4) 5 2_665
Se6 Cs1 Cs6 57.71(3) 5 9_666
Se6 Cs1 Cs6 57.71(3) 14_557 2_665
Se6 Cs1 Cs5 46.56(3) 14_557 5
Se6 Cs1 Cs5 46.56(3) 5 5
Se6 Cs1 Se6 92.78(5) 14_557 5
Se6 Cs1 Se7 154.27(5) 14_557 5
Se6 Cs1 Se7 75.95(3) 5 5
Se6 Cs1 Se7 154.27(5) 5 14_557
Se6 Cs1 Se7 75.95(3) 14_557 14_557
Se1 Cs1 Hg3 116.792(18) . 14_557
Se1 Cs1 Hg3 116.792(18) . 5
Se1 Cs1 Cs3 49.58(3) . 9_666
Se1 Cs1 Cs3 49.58(3) . 2_665
Se1 Cs1 Cs6 61.499(18) . 9_666
Se1 Cs1 Cs6 61.499(18) . 2_665
Se1 Cs1 Cs5 117.69(4) . 5
Se1 Cs1 Se6 111.60(4) . 14_557
Se1 Cs1 Se6 111.60(4) . 5
Se1 Cs1 Se7 94.10(4) . 14_557
Se1 Cs1 Se7 94.10(4) . 5
Se7 Cs1 Hg3 39.25(2) 5 5
Se7 Cs1 Hg3 39.25(2) 14_557 14_557
Se7 Cs1 Hg3 129.18(4) 14_557 5
Se7 Cs1 Hg3 129.18(4) 5 14_557
Se7 Cs1 Cs3 48.04(3) 5 9_666
Se7 Cs1 Cs3 48.04(3) 14_557 2_665
Se7 Cs1 Cs3 88.89(3) 14_557 9_666
Se7 Cs1 Cs3 88.89(3) 5 2_665
Se7 Cs1 Cs6 143.58(4) 14_557 9_666
Se7 Cs1 Cs6 143.58(4) 5 2_665
Se7 Cs1 Cs6 55.56(2) 5 9_666
Se7 Cs1 Cs6 55.56(2) 14_557 2_665
Se7 Cs1 Cs5 120.41(3) 5 5
Se7 Cs1 Cs5 120.41(3) 14_557 5
Se7 Cs1 Se7 104.32(5) 5 14_557
Hg1 Cs2 Hg3 142.00(3) . 3_656
Hg1 Cs2 Hg2 104.74(2) . 10_557
Hg1 Cs2 Cs6 86.87(2) . 2_665
Hg1 Cs2 Cs5 86.85(2) . 3_656
Hg1 Cs2 Cs2 55.260(16) . 12_655
Hg1 Cs2 Se1 37.78(3) . .
Hg1 Cs2 Se3 73.59(3) . 2_665
Hg3 Cs2 Hg2 101.55(2) 3_656 10_557
Hg3 Cs2 Cs5 83.05(2) 3_656 3_656
Hg3 Cs2 Cs2 159.924(15) 3_656 12_655
Hg2 Cs2 Cs5 59.984(19) 10_557 3_656
Hg2 Cs2 Cs2 58.750(13) 10_557 12_655
Cs6 Cs2 Hg3 85.19(2) 2_665 3_656
Cs6 Cs2 Hg2 147.84(3) 2_665 10_557
Cs6 Cs2 Cs5 151.90(3) 2_665 3_656
Cs6 Cs2 Cs2 109.366(17) 2_665 12_655
Cs5 Cs2 Cs2 89.168(19) 3_656 12_655
Se2 Cs2 Hg1 40.31(4) . .
Se2 Cs2 Hg3 130.20(4) . 3_656
Se2 Cs2 Hg2 71.77(4) . 10_557
Se2 Cs2 Cs6 126.98(5) . 2_665
Se2 Cs2 Cs5 50.13(4) . 3_656
Se2 Cs2 Cs2 51.461(18) . 12_655
Se2 Cs2 Se5 168.21(4) . 2_665
Se2 Cs2 Se6 101.34(4) . 3_656
Se2 Cs2 Se1 71.22(4) . .
Se2 Cs2 Se3 92.99(4) . 10_557
Se2 Cs2 Se3 100.22(4) . 2_665
Se5 Cs2 Hg1 142.48(3) 2_665 .
Se5 Cs2 Hg3 38.572(19) 2_665 3_656
Se5 Cs2 Hg2 111.08(3) 2_665 10_557
Se5 Cs2 Cs6 56.649(18) 2_665 2_665
Se5 Cs2 Cs5 120.52(3) 2_665 3_656
Se5 Cs2 Cs2 140.12(2) 2_665 12_655
Se5 Cs2 Se6 69.88(3) 2_665 3_656
Se5 Cs2 Se1 107.05(3) 2_665 .
Se5 Cs2 Se3 95.11(4) 2_665 10_557
Se5 Cs2 Se3 90.85(3) 2_665 2_665
Se6 Cs2 Hg1 135.03(4) 3_656 .
Se6 Cs2 Hg3 36.20(2) 3_656 3_656
Se6 Cs2 Hg2 70.71(3) 3_656 10_557
Se6 Cs2 Cs6 121.40(3) 3_656 2_665
Se6 Cs2 Cs5 51.21(3) 3_656 3_656
Se6 Cs2 Cs2 127.44(2) 3_656 12_655
Se6 Cs2 Se1 125.94(4) 3_656 .
Se6 Cs2 Se3 150.33(5) 3_656 2_665
Se1 Cs2 Hg3 109.16(4) . 3_656
Se1 Cs2 Hg2 141.84(4) . 10_557
Se1 Cs2 Cs6 58.96(3) . 2_665
Se1 Cs2 Cs5 101.37(3) . 3_656
Se1 Cs2 Cs2 90.48(3) . 12_655
Se3 Cs2 Hg1 108.84(3) 10_557 .
Se3 Cs2 Hg3 129.42(3) 2_665 3_656
Se3 Cs2 Hg3 108.38(3) 10_557 3_656
Se3 Cs2 Hg2 97.28(3) 2_665 10_557
Se3 Cs2 Hg2 34.30(3) 10_557 10_557
Se3 Cs2 Cs6 56.75(2) 2_665 2_665
Se3 Cs2 Cs6 113.66(4) 10_557 2_665
Se3 Cs2 Cs5 94.28(4) 10_557 3_656
Se3 Cs2 Cs5 145.48(3) 2_665 3_656
Se3 Cs2 Cs2 53.63(2) 10_557 12_655
Se3 Cs2 Cs2 56.31(2) 2_665 12_655
Se3 Cs2 Se6 91.84(4) 10_557 3_656
Se3 Cs2 Se1 140.68(4) 10_557 .
Se3 Cs2 Se1 80.47(4) 2_665 .
Se3 Cs2 Se3 66.85(5) 10_557 2_665
Hg3 Cs7 Hg3 77.14(2) 13_556 16_545
Hg3 Cs7 Hg2 155.45(3) 16_545 .
Hg3 Cs7 Hg2 105.23(3) 13_556 .
Hg3 Cs7 Cs4 89.065(19) 16_545 .
Hg3 Cs7 Cs4 93.53(2) 13_556 .
Hg3 Cs7 Cs6 130.96(3) 16_545 .
Hg3 Cs7 Cs6 53.986(19) 13_556 .
Hg3 Cs7 Cs5 133.46(3) 16_545 .
Hg3 Cs7 Cs5 139.85(3) 13_556 .
Hg3 Cs7 Se5 41.570(14) 13_556 13_556
Hg3 Cs7 Se7 40.30(2) 13_556 13_556
Hg3 Cs7 Se8 84.57(4) 16_545 .
Hg3 Cs7 Se8 159.14(4) 13_556 .
Hg2 Cs7 Cs6 58.335(18) . .
Hg2 Cs7 Cs5 59.05(2) . .
Cs4 Cs7 Hg2 66.474(18) . .
Cs4 Cs7 Cs6 96.96(2) . .
Cs4 Cs7 Cs5 109.51(3) . .
Cs4 Cs7 Se8 76.04(3) . .
Cs5 Cs7 Cs6 89.94(2) . .
Se5 Cs7 Hg3 39.798(13) 13_556 16_545
Se5 Cs7 Hg2 146.66(3) 13_556 .
Se5 Cs7 Cs4 105.65(3) 13_556 .
Se5 Cs7 Cs6 92.49(2) 13_556 .
Se5 Cs7 Cs5 144.17(4) 13_556 .
Se5 Cs7 Se8 123.37(4) 13_556 .
Se6 Cs7 Hg3 88.64(3) . 13_556
Se6 Cs7 Hg3 133.52(4) . 16_545
Se6 Cs7 Hg2 70.94(3) . .
Se6 Cs7 Cs4 136.37(4) . .
Se6 Cs7 Cs6 50.93(3) . .
Se6 Cs7 Cs5 51.94(3) . .
Se6 Cs7 Se5 104.52(4) . 13_556
Se6 Cs7 Se4 91.60(4) . .
Se6 Cs7 Se7 103.21(4) . 13_556
Se6 Cs7 Se7 162.65(5) . 16_545
Se6 Cs7 Se8 111.44(4) . .
Se4 Cs7 Hg3 130.01(4) . 16_545
Se4 Cs7 Hg3 133.27(4) . 13_556
Se4 Cs7 Hg2 33.33(3) . .
Se4 Cs7 Cs4 56.50(3) . .
Se4 Cs7 Cs6 91.67(4) . .
Se4 Cs7 Cs5 53.23(3) . .
Se4 Cs7 Se5 162.06(4) . 13_556
Se4 Cs7 Se7 94.85(4) . 13_556
Se4 Cs7 Se8 54.81(5) . .
Se7 Cs7 Hg3 93.93(3) 13_556 16_545
Se7 Cs7 Hg3 38.70(2) 16_545 16_545
Se7 Cs7 Hg3 101.42(3) 16_545 13_556
Se7 Cs7 Hg2 74.99(3) 13_556 .
Se7 Cs7 Hg2 118.86(3) 16_545 .
Se7 Cs7 Cs4 57.82(3) 16_545 .
Se7 Cs7 Cs4 57.12(3) 13_556 .
Se7 Cs7 Cs6 145.94(4) 16_545 .
Se7 Cs7 Cs6 52.45(3) 13_556 .
Se7 Cs7 Cs5 118.62(4) 16_545 .
Se7 Cs7 Cs5 132.23(3) 13_556 .
Se7 Cs7 Se5 74.10(3) 13_556 13_556
Se7 Cs7 Se5 75.32(3) 16_545 13_556
Se7 Cs7 Se4 91.65(4) 16_545 .
Se7 Cs7 Se7 93.49(4) 16_545 13_556
Se7 Cs7 Se8 57.73(4) 16_545 .
Se7 Cs7 Se8 133.16(4) 13_556 .
Se8 Cs7 Hg2 87.35(4) . .
Se8 Cs7 Cs6 144.12(4) . .
Se8 Cs7 Cs5 60.94(3) . .
Hg1 Se2 Cs5 141.74(3) . 3_656
Hg1 Se2 Cs5 141.74(3) . .
Hg1 Se2 Cs2 76.77(4) . 3_656
Hg1 Se2 Cs2 76.77(4) . .
Hg1 Se2 Cs2 76.77(4) . 12_655
Hg1 Se2 Cs2 76.77(4) . 10_557
Cs5 Se2 Cs5 76.51(6) 3_656 .
Cs5 Se2 Cs2 124.44(5) 3_656 3_656
Cs5 Se2 Cs2 78.11(3) 3_656 10_557
Cs5 Se2 Cs2 78.11(3) . 12_655
Cs5 Se2 Cs2 78.11(3) . 3_656
Cs5 Se2 Cs2 78.11(3) 3_656 .
Cs5 Se2 Cs2 124.44(5) . .
Cs5 Se2 Cs2 124.44(5) 3_656 12_655
Cs5 Se2 Cs2 124.44(5) . 10_557
Cs2 Se2 Cs2 153.54(8) . 3_656
Cs2 Se2 Cs2 77.08(4) . 12_655
Cs2 Se2 Cs2 153.54(8) 12_655 10_557
Cs2 Se2 Cs2 96.83(4) . 10_557
Cs2 Se2 Cs2 77.08(4) 3_656 10_557
Cs2 Se2 Cs2 96.83(4) 3_656 12_655
Hg3 Se5 Hg3 128.07(7) . 4_566
Hg3 Se5 Cs6 124.392(18) . 4_566
Hg3 Se5 Cs6 76.603(18) . .
Hg3 Se5 Cs6 76.603(18) 4_566 4_566
Hg3 Se5 Cs6 124.393(18) 4_566 .
Hg3 Se5 Cs2 143.54(4) . 2_664
Hg3 Se5 Cs2 82.39(3) 4_566 2_664
Hg3 Se5 Cs2 143.54(4) 4_566 3_656
Hg3 Se5 Cs2 82.39(3) . 3_656
Hg3 Se5 Cs7 73.64(4) . 16
Hg3 Se5 Cs7 66.41(4) 4_566 16
Hg3 Se5 Cs7 73.64(4) 4_566 13_556
Hg3 Se5 Cs7 66.42(4) . 13_556
Cs6 Se5 Cs6 135.27(6) 4_566 .
Cs6 Se5 Cs7 76.15(2) 4_566 16
Cs6 Se5 Cs7 146.30(4) . 16
Cs6 Se5 Cs7 146.30(4) 4_566 13_556
Cs6 Se5 Cs7 76.15(2) . 13_556
Cs2 Se5 Cs6 68.61(3) 3_656 4_566
Cs2 Se5 Cs6 77.34(3) 2_664 4_566
Cs2 Se5 Cs6 68.61(3) 2_664 .
Cs2 Se5 Cs6 77.34(3) 3_656 .
Cs2 Se5 Cs2 79.76(5) 3_656 2_664
Cs2 Se5 Cs7 113.49(2) 2_664 13_556
Cs2 Se5 Cs7 142.801(19) 2_664 16
Cs2 Se5 Cs7 142.801(19) 3_656 13_556
Cs2 Se5 Cs7 113.49(2) 3_656 16
Cs7 Se5 Cs7 77.71(5) 13_556 16
Hg3 Se6 Cs6 80.18(4) . .
Hg3 Se6 Cs6 70.76(3) . 13_556
Hg3 Se6 Cs5 139.64(5) . .
Hg3 Se6 Cs1 73.16(4) . 5_445
Hg3 Se6 Cs2 82.49(4) . 3_656
Hg3 Se6 Cs7 142.85(5) . .
Cs6 Se6 Cs6 89.09(4) . 13_556
Cs6 Se6 Cs1 149.72(4) . 5_445
Cs6 Se6 Cs2 77.57(3) . 3_656
Cs5 Se6 Cs6 132.52(4) . 13_556
Cs5 Se6 Cs6 124.70(4) . .
Cs5 Se6 Cs1 85.44(4) . 5_445
Cs5 Se6 Cs2 74.36(3) . 3_656
Cs1 Se6 Cs6 68.91(3) 5_445 13_556
Cs1 Se6 Cs2 112.14(4) 5_445 3_656
Cs2 Se6 Cs6 151.84(4) 3_656 13_556
Cs7 Se6 Cs6 79.98(4) . .
Cs7 Se6 Cs6 77.83(3) . 13_556
Cs7 Se6 Cs5 77.00(3) . .
Cs7 Se6 Cs1 113.48(4) . 5_445
Cs7 Se6 Cs2 122.94(4) . 3_656
Hg1 Se1 Cs3 74.80(5) . 2_665
Hg1 Se1 Cs3 74.80(5) . 9_666
Hg1 Se1 Cs6 113.04(3) . 2_665
Hg1 Se1 Cs6 113.04(3) . 9_666
Hg1 Se1 Cs1 154.94(8) . .
Hg1 Se1 Cs2 68.82(4) . 10_557
Hg1 Se1 Cs2 68.82(4) . .
Cs3 Se1 Cs3 64.98(5) 2_665 9_666
Cs3 Se1 Cs6 66.00(2) 2_665 2_665
Cs3 Se1 Cs6 125.57(5) 9_666 2_665
Cs3 Se1 Cs6 66.00(2) 9_666 9_666
Cs3 Se1 Cs6 125.57(5) 2_665 9_666
Cs3 Se1 Cs2 94.08(3) 9_666 10_557
Cs3 Se1 Cs2 141.84(6) 2_665 10_557
Cs3 Se1 Cs2 141.85(6) 9_666 .
Cs3 Se1 Cs2 94.08(3) 2_665 .
Cs6 Se1 Cs6 133.86(6) 2_665 9_666
Cs1 Se1 Cs3 84.14(4) . 2_665
Cs1 Se1 Cs3 84.14(4) . 9_666
Cs1 Se1 Cs6 68.74(3) . 2_665
Cs1 Se1 Cs6 68.74(3) . 9_666
Cs1 Se1 Cs2 127.15(4) . 10_557
Cs1 Se1 Cs2 127.15(4) . .
Cs2 Se1 Cs6 62.70(2) . 2_665
Cs2 Se1 Cs6 140.01(5) . 9_666
Cs2 Se1 Cs6 62.70(2) 10_557 9_666
Cs2 Se1 Cs6 140.01(5) 10_557 2_665
Cs2 Se1 Cs2 83.46(4) . 10_557
Hg2 Se4 Cs4 97.90(6) . .
Hg2 Se4 Cs5 88.67(5) . 3_656
Hg2 Se4 Cs5 88.67(5) . .
Hg2 Se4 Cs7 91.78(4) . .
Hg2 Se4 Cs7 91.78(4) . 12_655
Cs5 Se4 Cs4 143.72(2) 3_656 .
Cs5 Se4 Cs4 143.72(2) . .
Cs5 Se4 Cs5 71.62(5) 3_656 .
Cs7 Se4 Cs4 68.98(3) . .
Cs7 Se4 Cs4 68.98(3) 12_655 .
Cs7 Se4 Cs5 146.81(5) . 3_656
Cs7 Se4 Cs5 146.81(5) 12_655 .
Cs7 Se4 Cs5 75.21(3) 12_655 3_656
Cs7 Se4 Cs5 75.21(3) . .
Cs7 Se4 Cs7 137.90(6) . 12_655
Hg3 Se7 Cs3 139.16(5) . 13_556
Hg3 Se7 Cs4 128.40(5) . 5_455
Hg3 Se7 Cs6 72.53(4) . 13_556
Hg3 Se7 Cs1 71.49(4) . 5_445
Hg3 Se7 Cs7 79.35(4) . 16
Hg3 Se7 Cs7 69.52(4) . 13_556
Cs3 Se7 Cs4 85.03(3) 13_556 5_455
Cs3 Se7 Cs6 69.45(3) 13_556 13_556
Cs3 Se7 Cs1 81.50(4) 13_556 5_445
Cs3 Se7 Cs7 114.26(5) 13_556 13_556
Cs4 Se7 Cs6 121.25(4) 5_455 13_556
Cs1 Se7 Cs4 158.40(5) 5_445 5_455
Cs1 Se7 Cs6 69.18(3) 5_445 13_556
Cs7 Se7 Cs3 140.69(5) 16 13_556
Cs7 Se7 Cs4 68.33(3) 16 5_455
Cs7 Se7 Cs4 67.23(3) 13_556 5_455
Cs7 Se7 Cs6 149.27(5) 16 13_556
Cs7 Se7 Cs6 76.54(3) 13_556 13_556
Cs7 Se7 Cs1 113.37(5) 16 5_445
Cs7 Se7 Cs1 133.99(4) 13_556 5_445
Cs7 Se7 Cs7 82.29(4) 16 13_556
Hg2 Se3 Cs3 84.45(6) . .
Hg2 Se3 Cs6 85.10(3) . .
Hg2 Se3 Cs6 85.10(3) . 12_655
Hg2 Se3 Cs2 85.07(5) . 10_557
Hg2 Se3 Cs2 146.31(2) . 2_664
Hg2 Se3 Cs2 146.31(2) . 11_565
Hg2 Se3 Cs2 85.07(5) . 3_656
Cs3 Se3 Cs6 68.12(3) . 12_655
Cs3 Se3 Cs6 68.12(3) . .
Cs3 Se3 Cs2 95.14(5) . 2_664
Cs3 Se3 Cs2 142.05(3) . 3_656
Cs3 Se3 Cs2 95.14(5) . 11_565
Cs3 Se3 Cs2 142.05(3) . 10_557
Cs6 Se3 Cs6 135.83(6) 12_655 .
Cs6 Se3 Cs2 63.93(2) . 2_664
Cs6 Se3 Cs2 126.04(5) 12_655 2_664
Cs6 Se3 Cs2 63.93(2) 12_655 11_565
Cs6 Se3 Cs2 126.04(5) . 11_565
Cs2 Se3 Cs6 74.71(2) 3_656 .
Cs2 Se3 Cs6 146.65(5) 10_557 .
Cs2 Se3 Cs6 146.65(5) 3_656 12_655
Cs2 Se3 Cs6 74.71(2) 10_557 12_655
Cs2 Se3 Cs2 113.15(5) 3_656 11_565
Cs2 Se3 Cs2 74.65(3) 10_557 11_565
Cs2 Se3 Cs2 72.75(5) 10_557 3_656
Cs2 Se3 Cs2 113.15(5) 10_557 2_664
Cs2 Se3 Cs2 74.65(3) 3_656 2_664
Cs2 Se3 Cs2 67.37(4) 11_565 2_664
Cs7 Se8 Cs7 103.89(6) . 10_557
Se8 Se8 Cs7 119.26(4) 3_656 10_557
Se8 Se8 Cs7 119.26(4) 3_656 .
N2 C2 C1 111(2) . .
C2 C1 N1 109(2) . .

loop_
_geom_bond_atom_site_label_1
_geom_bond_atom_site_label_2
_geom_bond_distance
_geom_bond_site_symmetry_2
Hg1 Se2 2.589(3) .
Hg1 Se1 2.559(2) .
Hg1 Se1 2.559(2) 3_656
Hg3 Se5 2.6651(10) .
Hg3 Se6 2.5242(13) .
Hg3 Se7 2.5416(14) .
Hg2 Se4 2.420(2) .
Hg2 Se3 2.420(2) .
Cs3 Se1 3.6871(19) 11_565
Cs3 Se1 3.6871(19) 9_666
Cs3 Se7 3.6223(15) 13_556
Cs3 Se7 3.6223(15) 8_556
Cs3 Se3 3.620(2) .
Cs4 Se4 3.6879(19) .
Cs4 Se4 3.6878(19) 9_656
Cs4 Se7 3.7599(14) 13_556
Cs4 Se7 3.7599(14) 8_556
Cs4 Se7 3.7599(14) 5_545
Cs4 Se7 3.7599(14) 16_545
Cs6 Se5 3.7495(11) .
Cs6 Se6 3.8720(16) 13_556
Cs6 Se6 3.6467(17) .
Cs6 Se1 4.0301(12) 9_666
Cs6 Se7 3.7707(15) 13_556
Cs6 Se3 3.8912(11) .
Cs5 Se2 3.481(2) .
Cs5 Se6 3.5926(16) .
Cs5 Se6 3.5926(16) 10_557
Cs5 Se4 3.6835(18) .
Cs5 Se4 3.6836(18) 10_557
Cs1 Se6 3.6768(17) 14_557
Cs1 Se6 3.6768(17) 5
Cs1 Se1 3.500(2) .
Cs1 Se7 3.7569(16) 5
Cs1 Se7 3.7569(16) 14_557
Cs2 Se2 3.5627(11) .
Cs2 Se5 3.6653(17) 2_665
Cs2 Se6 3.7488(16) 3_656
Cs2 Se1 4.0032(17) .
Cs2 Se3 4.0022(18) 2_665
Cs2 Se3 3.743(2) 10_557
Cs7 Se5 3.8203(17) 13_556
Cs7 Se6 3.5494(15) .
Cs7 Se4 3.6018(12) .
Cs7 Se7 3.6966(19) 13_556
Cs7 Se7 3.5876(16) 16_545
Cs7 Se8 4.1854(19) .
Se2 Cs5 3.481(2) 3_656
Se2 Cs2 3.5627(11) 10_557
Se2 Cs2 3.5627(11) 3_656
Se2 Cs2 3.5627(11) 12_655
Se5 Hg3 2.6651(10) 4_566
Se5 Cs6 3.7495(11) 4_566
Se5 Cs2 3.6653(17) 3_656
Se5 Cs2 3.6653(17) 2_664
Se5 Cs7 3.8202(17) 16
Se5 Cs7 3.8202(17) 13_556
Se6 Cs6 3.8721(16) 13_556
Se6 Cs1 3.6768(16) 5_445
Se6 Cs2 3.7488(16) 3_656
Se1 Cs3 3.6872(19) 2_665
Se1 Cs3 3.6872(19) 9_666
Se1 Cs6 4.0301(12) 9_666
Se1 Cs6 4.0301(12) 2_665
Se1 Cs2 4.0032(17) 10_557
Se4 Cs5 3.6835(18) 3_656
Se4 Cs7 3.6019(12) 12_655
Se7 Cs3 3.6223(15) 13_556
Se7 Cs4 3.7598(14) 5_455
Se7 Cs6 3.7708(15) 13_556
Se7 Cs1 3.7570(16) 5_445
Se7 Cs7 3.5875(16) 16
Se7 Cs7 3.6965(19) 13_556
Se3 Cs6 3.8911(11) 12_655
Se3 Cs2 4.0021(18) 2_664
Se3 Cs2 3.743(2) 10_557
Se3 Cs2 3.743(2) 3_656
Se3 Cs2 4.0021(18) 11_565
Se8 Cs7 4.1854(19) 10_557
Se8 Se8 2.631(5) 3_656
C2 N2 1.43(4) .
C2 C1 1.48(4) .
N1 C1 1.51(3) .
